data_7107663
loop_
_publ_author_name
'Fei Wang'
'Yan-Xi Tan'
'Hui Yang'
'Yao Kang'
'Jian Zhang'

_publ_section_title
;
 Open diamondoid amino-functionalized MOFs for CO2 capture
;
_journal_name_full Chem.Commun.
_journal_page_first 4842
_journal_paper_doi 10.1039/c2cc31211e
_journal_volume 48
_journal_year 2012
_chemical_formula_moiety 'C15 H17 N5 O5 Zn''
_chemical_formula_sum 'C15 H17 N5 O5 Zn'
_chemical_formula_weight 412.71
_chemical_name_systematic
;
?
;
_space_group_IT_number 70
_symmetry_cell_setting orthorhombic
_symmetry_space_group_name_Hall '-F 2uv 2vw'
_symmetry_space_group_name_H-M 'F d d d :2'
_atom_sites_solution_hydrogens geom
_atom_sites_solution_primary direct
_atom_sites_solution_secondary difmap
_audit_creation_method SHELXL-97
_cell_angle_alpha 90.00
_cell_angle_beta 90.00
_cell_angle_gamma 90.00
_cell_formula_units_Z 16
_cell_length_a 12.7589(13)
_cell_length_b 22.66(3)
_cell_length_c 24.053(4)
_cell_measurement_reflns_used 2108
_cell_measurement_temperature 293(2)
_cell_measurement_theta_max 28.9201
_cell_measurement_theta_min 2.4648
_cell_volume 6954(9)
_computing_cell_refinement
;
CrysAlisPro, Oxford Diffraction Ltd.,
Version 1.171.34.44 (release 25-10-2010 CrysAlis171 .NET)
(compiled Oct 25 2010,18:11:34)
;
_computing_data_collection
;
CrysAlisPro, Oxford Diffraction Ltd.,
Version 1.171.34.44 (release 25-10-2010 CrysAlis171 .NET)
(compiled Oct 25 2010,18:11:34)
;
_computing_data_reduction
;
CrysAlisPro, Oxford Diffraction Ltd.,
Version 1.171.34.44 (release 25-10-2010 CrysAlis171 .NET)
(compiled Oct 25 2010,18:11:34)
;
_computing_structure_refinement 'SHELXL-97 (Sheldrick, 1997)'
_computing_structure_solution 'SHELXS-97 (Sheldrick, 1990)'
_diffrn_ambient_temperature 293(2)
_diffrn_detector_area_resol_mean 16.2083
_diffrn_measured_fraction_theta_full 0.996
_diffrn_measured_fraction_theta_max 0.996
_diffrn_measurement_device_type 'Xcalibur, Eos'
_diffrn_measurement_method '\w scans'
_diffrn_radiation_monochromator graphite
_diffrn_radiation_source 'Enhance (Mo) X-ray Source'
_diffrn_radiation_type MoK\a
_diffrn_radiation_wavelength 0.71073
_diffrn_reflns_av_R_equivalents 0.0330
_diffrn_reflns_av_sigmaI/netI 0.0377
_diffrn_reflns_limit_h_max 15
_diffrn_reflns_limit_h_min -13
_diffrn_reflns_limit_k_max 26
_diffrn_reflns_limit_k_min -17
_diffrn_reflns_limit_l_max 23
_diffrn_reflns_limit_l_min -28
_diffrn_reflns_number 4228
_diffrn_reflns_theta_full 25.00
_diffrn_reflns_theta_max 25.00
_diffrn_reflns_theta_min 2.47
_exptl_absorpt_coefficient_mu 1.451
_exptl_absorpt_correction_T_max 0.7630
_exptl_absorpt_correction_T_min 0.6737
_exptl_absorpt_correction_type multi-scan
_exptl_absorpt_process_details
;
CrysAlisPro, Oxford Diffraction Ltd.,
Version 1.171.34.44 (release 25-10-2010 CrysAlis171 .NET)
(compiled Oct 25 2010,18:11:34)
Empirical absorption correction using spherical harmonics,
implemented in SCALE3 ABSPACK scaling algorithm.
;
_exptl_crystal_colour colourless
_exptl_crystal_density_diffrn 1.577
_exptl_crystal_density_method 'not measured'
_exptl_crystal_description prism
_exptl_crystal_F_000 2752
_exptl_crystal_size_max 0.30
_exptl_crystal_size_mid 0.20
_exptl_crystal_size_min 0.20
_refine_diff_density_max 0.308
_refine_diff_density_min -0.327
_refine_diff_density_rms 0.086
_refine_ls_extinction_method none
_refine_ls_goodness_of_fit_ref 1.005
_refine_ls_hydrogen_treatment constr
_refine_ls_matrix_type full
_refine_ls_number_parameters 96
_refine_ls_number_reflns 1537
_refine_ls_number_restraints 0
_refine_ls_restrained_S_all 1.005
_refine_ls_R_factor_all 0.0433
_refine_ls_R_factor_gt 0.0337
_refine_ls_shift/su_max 0.000
_refine_ls_shift/su_mean 0.000
_refine_ls_structure_factor_coef Fsqd
_refine_ls_weighting_details 'calc w=1/[\s^2^(Fo^2^)+(0.0565P)^2^+0.0000P] where P=(Fo^2^+2Fc^2^)/3'
_refine_ls_weighting_scheme calc
_refine_ls_wR_factor_gt 0.0889
_refine_ls_wR_factor_ref 0.0923
_reflns_number_gt 1220
_reflns_number_total 1537
_reflns_threshold_expression >2sigma(I)
_cod_data_source_file c2cc31211e.txt
_cod_data_source_block 2
_cod_original_cell_volume 6953(8)
_cod_original_sg_symbol_H-M Fddd
_cod_database_code 7107663

loop_
_symmetry_equiv_pos_as_xyz
'x, y, z'
'-x+3/4, -y+3/4, z'
'-x+3/4, y, -z+3/4'
'x, -y+3/4, -z+3/4'
'x, y+1/2, z+1/2'
'-x+3/4, -y+5/4, z+1/2'
'-x+3/4, y+1/2, -z+5/4'
'x, -y+5/4, -z+5/4'
'x+1/2, y, z+1/2'
'-x+5/4, -y+3/4, z+1/2'
'-x+5/4, y, -z+5/4'
'x+1/2, -y+3/4, -z+5/4'
'x+1/2, y+1/2, z'
'-x+5/4, -y+5/4, z'
'-x+5/4, y+1/2, -z+3/4'
'x+1/2, -y+5/4, -z+3/4'
'-x, -y, -z'
'x-3/4, y-3/4, -z'
'x-3/4, -y, z-3/4'
'-x, y-3/4, z-3/4'
'-x, -y+1/2, -z+1/2'
'x-3/4, y-1/4, -z+1/2'
'x-3/4, -y+1/2, z-1/4'
'-x, y-1/4, z-1/4'
'-x+1/2, -y, -z+1/2'
'x-1/4, y-3/4, -z+1/2'
'x-1/4, -y, z-1/4'
'-x+1/2, y-3/4, z-1/4'
'-x+1/2, -y+1/2, -z'
'x-1/4, y-1/4, -z'
'x-1/4, -y+1/2, z-3/4'
'-x+1/2, y-1/4, z-3/4'

loop_
_atom_site_label
_atom_site_type_symbol
_atom_site_fract_x
_atom_site_fract_y
_atom_site_fract_z
_atom_site_U_iso_or_equiv
_atom_site_adp_type
_atom_site_occupancy
_atom_site_symmetry_multiplicity
_atom_site_calc_flag
_atom_site_refinement_flags
Zn1 Zn 0.8750 0.084002(19) 0.3750 0.02021(18) Uani 1 2 d S
O1 O 0.57520(16) -0.08780(11) 0.55904(9) 0.0529(7) Uani 1 1 d .
O2 O 0.72846(15) -0.12892(8) 0.57148(7) 0.0288(5) Uani 1 1 d .
C1 C 0.6937(2) 0.01868(13) 0.43113(12) 0.0321(7) Uani 1 1 d .
C2 C 0.6523(2) -0.01848(15) 0.47195(13) 0.0376(8) Uani 1 1 d .
H2A H 0.5801 -0.0204 0.4770 0.045 Uiso 1 1 calc R
C3 C 0.7165(2) -0.05194(13) 0.50431(11) 0.0291(7) Uani 1 1 d .
C4 C 0.8248(2) -0.04805(15) 0.49628(12) 0.0352(7) Uani 1 1 d .
H4A H 0.8710 -0.0704 0.5175 0.042 Uiso 1 1 calc R
C5 C 0.8601(2) -0.01068(14) 0.45653(13) 0.0356(8) Uani 1 1 d .
H5A H 0.9322 -0.0084 0.4510 0.043 Uiso 1 1 calc R
C6 C 0.6698(2) -0.09209(14) 0.54770(11) 0.0310(7) Uani 1 1 d .
N1 N 0.79814(16) 0.02351(10) 0.42438(9) 0.0263(5) Uani 1 1 d .
N2 N 0.63090(18) 0.05041(15) 0.39808(13) 0.0581(10) Uani 1 1 d .
H2C H 0.6574 0.0732 0.3732 0.070 Uiso 1 1 calc R
H2D H 0.5640 0.0480 0.4017 0.070 Uiso 1 1 calc R

loop_
_atom_site_aniso_label
_atom_site_aniso_U_11
_atom_site_aniso_U_22
_atom_site_aniso_U_33
_atom_site_aniso_U_23
_atom_site_aniso_U_13
_atom_site_aniso_U_12
Zn1 0.0226(3) 0.0208(3) 0.0173(2) 0.000 -0.00112(15) 0.000
O1 0.0353(13) 0.0658(18) 0.0575(15) 0.0256(13) 0.0166(12) 0.0066(12)
O2 0.0328(11) 0.0297(11) 0.0239(9) 0.0098(9) 0.0001(8) -0.0002(9)
C1 0.0260(14) 0.0343(18) 0.0362(16) 0.0117(14) 0.0065(12) 0.0044(14)
C2 0.0230(15) 0.046(2) 0.0439(18) 0.0175(16) 0.0063(13) 0.0048(14)
C3 0.0279(14) 0.0308(17) 0.0286(15) 0.0075(13) 0.0044(11) 0.0011(14)
C4 0.0300(15) 0.0407(19) 0.0348(16) 0.0164(15) -0.0034(12) 0.0062(15)
C5 0.0238(15) 0.042(2) 0.0408(17) 0.0147(15) 0.0031(12) 0.0007(14)
C6 0.0325(16) 0.0340(18) 0.0264(15) 0.0042(14) 0.0067(13) -0.0030(14)
N1 0.0231(11) 0.0296(14) 0.0261(11) 0.0076(11) 0.0031(9) 0.0048(11)
N2 0.0271(14) 0.081(2) 0.066(2) 0.0495(19) 0.0044(13) 0.0100(16)

loop_
_atom_type_symbol
_atom_type_description
_atom_type_scat_dispersion_real
_atom_type_scat_dispersion_imag
_atom_type_scat_source
C C 0.0033 0.0016 'International Tables Vol C Tables 4.2.6.8 and 6.1.1.4'
H H 0.0000 0.0000 'International Tables Vol C Tables 4.2.6.8 and 6.1.1.4'
N N 0.0061 0.0033 'International Tables Vol C Tables 4.2.6.8 and 6.1.1.4'
O O 0.0106 0.0060 'International Tables Vol C Tables 4.2.6.8 and 6.1.1.4'
Zn Zn 0.2839 1.4301 'International Tables Vol C Tables 4.2.6.8 and 6.1.1.4'

loop_
_geom_angle_atom_site_label_1
_geom_angle_atom_site_label_2
_geom_angle_atom_site_label_3
_geom_angle
_geom_angle_site_symmetry_1
_geom_angle_site_symmetry_3
O2 Zn1 O2 131.02(12) 18_666 28_665
O2 Zn1 N1 102.68(9) 18_666 .
O2 Zn1 N1 109.37(9) 28_665 .
O2 Zn1 N1 109.37(9) 18_666 3_655
O2 Zn1 N1 102.68(9) 28_665 3_655
N1 Zn1 N1 96.67(14) . 3_655
O2 Zn1 O1 57.34(7) 18_666 18_666
O2 Zn1 O1 86.73(8) 28_665 18_666
N1 Zn1 O1 89.10(11) . 18_666
N1 Zn1 O1 166.53(8) 3_655 18_666
O2 Zn1 O1 86.73(8) 18_666 28_665
O2 Zn1 O1 57.34(7) 28_665 28_665
N1 Zn1 O1 166.53(8) . 28_665
N1 Zn1 O1 89.10(11) 3_655 28_665
O1 Zn1 O1 87.94(14) 18_666 28_665
O2 Zn1 C6 28.86(8) 18_666 18_666
O2 Zn1 C6 109.57(10) 28_665 18_666
N1 Zn1 C6 97.02(11) . 18_666
N1 Zn1 C6 138.17(9) 3_655 18_666
O1 Zn1 C6 28.48(8) 18_666 18_666
O1 Zn1 C6 86.56(11) 28_665 18_666
O2 Zn1 C6 109.57(10) 18_666 28_665
O2 Zn1 C6 28.86(8) 28_665 28_665
N1 Zn1 C6 138.17(9) . 28_665
N1 Zn1 C6 97.02(11) 3_655 28_665
O1 Zn1 C6 86.56(11) 18_666 28_665
O1 Zn1 C6 28.48(8) 28_665 28_665
C6 Zn1 C6 98.56(15) 18_666 28_665
C6 O1 Zn1 80.46(17) . 30_556
C6 O2 Zn1 100.15(16) . 30_556
N2 C1 N1 118.5(3) . .
N2 C1 C2 120.9(3) . .
N1 C1 C2 120.5(3) . .
C3 C2 C1 120.6(3) . .
C3 C2 H2A 119.7 . .
C1 C2 H2A 119.7 . .
C2 C3 C4 118.7(3) . .
C2 C3 C6 119.6(2) . .
C4 C3 C6 121.6(3) . .
C5 C4 C3 117.8(3) . .
C5 C4 H4A 121.1 . .
C3 C4 H4A 121.1 . .
N1 C5 C4 124.6(3) . .
N1 C5 H5A 117.7 . .
C4 C5 H5A 117.7 . .
O1 C6 O2 122.0(2) . .
O1 C6 C3 119.3(3) . .
O2 C6 C3 118.7(2) . .
O1 C6 Zn1 71.05(15) . 30_556
O2 C6 Zn1 50.99(13) . 30_556
C3 C6 Zn1 169.6(2) . 30_556
C1 N1 C5 117.6(2) . .
C1 N1 Zn1 126.45(18) . .
C5 N1 Zn1 115.63(18) . .
C1 N2 H2C 120.0 . .
C1 N2 H2D 120.0 . .
H2C N2 H2D 120.0 . .

loop_
_geom_bond_atom_site_label_1
_geom_bond_atom_site_label_2
_geom_bond_distance
_geom_bond_site_symmetry_2
Zn1 O2 2.0261(18) 18_666
Zn1 O2 2.0261(18) 28_665
Zn1 N1 2.062(2) .
Zn1 N1 2.062(2) 3_655
Zn1 O1 2.461(3) 18_666
Zn1 O1 2.461(3) 28_665
Zn1 C6 2.567(3) 18_666
Zn1 C6 2.567(3) 28_665
O1 C6 1.241(4) .
O1 Zn1 2.461(3) 30_556
O2 C6 1.258(4) .
O2 Zn1 2.0261(18) 30_556
C1 N2 1.338(4) .
C1 N1 1.347(3) .
C1 C2 1.397(4) .
C2 C3 1.361(4) .
C2 H2A 0.9300 .
C3 C4 1.399(4) .
C3 C6 1.507(4) .
C4 C5 1.354(4) .
C4 H4A 0.9300 .
C5 N1 1.350(3) .
C5 H5A 0.9300 .
C6 Zn1 2.567(3) 30_556
N2 H2C 0.8600 .
N2 H2D 0.8600 .
